data_1549763
loop_
_publ_author_name
'Arima, H.'
'Kida, Y.'
'Mikouchi, T.'
'Sugiyama, K.'

_publ_section_title
;
 The location of Mn (MnO: 2.0 wt%) in fluorapatit from Lavra da Golconda,
 near Governador Valadares, Minas Gerais, Brazil
;
_journal_name_full 'Journal of Mineralogical and Petrological Sciences'
_journal_page_first 119
_journal_page_last 125
_journal_volume 113
_journal_year 2018
_chemical_formula_sum 'Ca4.83 F Mn0.15 O12 P3 Sr0.02'
_chemical_name_common fluorapatite
_chemical_name_mineral fluorapatite
_space_group_IT_number 176
_space_group_name_H-M_alt 'P 63/m'
_symmetry_space_group_name_Hall '-P 6c'
_symmetry_space_group_name_H-M 'P 63/m'
_cell_angle_alpha 90
_cell_angle_beta 90
_cell_angle_gamma 120
_cell_formula_units_Z 2
_cell_length_a 9.384(2)
_cell_length_b 9.384(2)
_cell_length_c 6.8842(6)
_cell_volume 525.00(16)
_cod_data_source_file flourapatite.cif
_cod_data_source_block flourapatite
_cod_original_formula_sum 'Ca4.83 Mn0.15 Sr0.02 P3 O12 F1'
_cod_database_code 1549763

loop_
_space_group_symop_operation_xyz
'x, y, z'
'-x, -y, -z'
'-y, x-y, z'
'y, -x+y, -z'
'-x+y, -x, z'
'x-y, x, -z'
'-x, -y, z+1/2'
'x, y, -z+1/2'
'y, -x+y, z+1/2'
'-y, x-y, -z+1/2'
'x-y, x, z+1/2'
'-x+y, -x, -z+1/2'

loop_
_atom_site_label
_atom_site_occupancy
_atom_site_fract_x
_atom_site_fract_y
_atom_site_fract_z
_atom_site_adp_type
_atom_site_U_iso_or_equiv
_atom_site_type_symbol
Ca1 0.9280 0.666667 0.333333 0.00140(7) Uiso 0.01036(15) Ca
Ca1 0.0720 0.666667 0.333333 0.00140(7) Uiso 0.01036(15) Mn
Ca2 0.9950 -0.00723(5) 0.24138(5) 0.250000 Uiso 0.00897(15) Ca
Ca2 0.0050 -0.00723(5) 0.24138(5) 0.250000 Uiso 0.00897(15) Sr
P 1.0 0.36923(6) 0.39848(6) 0.250000 Uiso 0.00683(15) P
O1 1.0 0.48583(17) 0.3275(2) 0.250000 Uiso 0.0117(3) O
O2 1.0 0.46653(18) 0.58815(18) 0.250000 Uiso 0.0156(3) O
O3 1.0 0.25736(12) 0.34122(16) 0.07041(17) Uiso 0.0165(3) O
F 1.0 0.000000 0.000000 0.250000 Uiso 0.0209(5) F

loop_
_atom_site_aniso_label
_atom_site_aniso_U_11
_atom_site_aniso_U_22
_atom_site_aniso_U_33
_atom_site_aniso_U_12
_atom_site_aniso_U_13
_atom_site_aniso_U_23
Ca1 0.0117(17) 0.0117(17) 0.0077(2) 0.00585(8) 0.00000 0.00000
Ca2 0.0089(2) 0.0098(2) 0.0084(2) 0.00482(14) 0.00000 0.00000
P 0.0064(2) 0.0069(2) 0.0075(2) 0.00360(17) 0.00000 0.00000
O1 0.0114(6) 0.0149(7) 0.0131(7) 0.0098(5) 0.00000 0.00000
O2 0.0104(6) 0.0074(6) 0.0278(9) 0.0036(5) 0.00000 0.00000
O3 0.0137(5) 0.0286(6) 0.0106(5) 0.0131(4) -0.0044(4) -0.0081(4)
F 0.0121(6) 0.0121(6) 0.0386(15) 0.0061(3) 0.00000 0.00000
